data_4350593
loop_
_publ_author_name
'Konu, Jari'
'Chivers, Tristram'
'Tuononen, Heikki M.'

_publ_contact_author 'Professor Tristram Chivers'
_publ_section_title
;
 Synthesis, spectroscopic, and structural investigation of the cyclic
 [N(PR2E)2]+ cations (E = Se, Te; R = iPr, Ph): the effect of anion and
 R-group exchange.
;
_journal_issue 26
_journal_name_full 'Inorganic chemistry'
_journal_page_first 10678
_journal_page_last 10687
_journal_paper_doi 10.1021/ic061545i
_journal_volume 45
_journal_year 2006
_chemical_formula_moiety 'C24 H20 I N P2 Te2'
_chemical_formula_sum 'C24 H20 I N P2 Te2'
_chemical_formula_weight 766.45
_space_group_IT_number 2
_space_group_name_Hall '-P 1'
_space_group_name_H-M_alt 'P -1'
_symmetry_cell_setting triclinic
_symmetry_space_group_name_Hall '-P 1'
_symmetry_space_group_name_H-M 'P -1'
_atom_sites_solution_hydrogens geom
_atom_sites_solution_primary direct
_atom_sites_solution_secondary difmap
_audit_creation_method SHELXL-97
_cell_angle_alpha 95.51(3)
_cell_angle_beta 100.35(3)
_cell_angle_gamma 117.98(3)
_cell_formula_units_Z 2
_cell_length_a 10.592(2)
_cell_length_b 11.125(2)
_cell_length_c 12.264(3)
_cell_measurement_reflns_used 8369
_cell_measurement_temperature 173(2)
_cell_measurement_theta_max 25.02
_cell_measurement_theta_min 2.25
_cell_volume 1228.1(6)
_computing_cell_refinement 'HKL Scalepack (Otwinowski & Minor 1997)'
_computing_data_collection 'Collect (Nonius BV, 1997-2000)'
_computing_data_reduction DENZO-SMN
_computing_molecular_graphics 'DIAMOND (Brandenburg & Berndt, 1999)'
_computing_publication_material 'WinGX v1.70-01 (L. J. Farrugia)'
_computing_structure_refinement 'SHELXL-97 (Sheldrick, 1997)'
_computing_structure_solution 'SHELXS-97 (Sheldrick, 1997)'
_diffrn_ambient_temperature 173(2)
_diffrn_measured_fraction_theta_full 0.997
_diffrn_measured_fraction_theta_max 0.997
_diffrn_measurement_device_type 'KappaCCD (Nonius, FR540C)'
_diffrn_measurement_method 'phi\omega scans'
_diffrn_radiation_monochromator 'horizonally mounted graphite crystal'
_diffrn_radiation_source 'Enraf Nonius FR590D, fine-focus sealed tube'
_diffrn_radiation_type MoK\a
_diffrn_radiation_wavelength 0.71073
_diffrn_reflns_av_R_equivalents 0.0318
_diffrn_reflns_av_sigmaI/netI 0.0417
_diffrn_reflns_limit_h_max 12
_diffrn_reflns_limit_h_min -12
_diffrn_reflns_limit_k_max 13
_diffrn_reflns_limit_k_min -13
_diffrn_reflns_limit_l_max 14
_diffrn_reflns_limit_l_min -14
_diffrn_reflns_number 8369
_diffrn_reflns_theta_full 25.02
_diffrn_reflns_theta_max 25.02
_diffrn_reflns_theta_min 2.25
_diffrn_standards_number 0
_exptl_absorpt_coefficient_mu 3.774
_exptl_absorpt_correction_T_max 0.8952
_exptl_absorpt_correction_T_min 0.7522
_exptl_absorpt_correction_type integration
_exptl_absorpt_process_details 'SADABS (SHELXTL-NT v5.1, Bruker)'
_exptl_crystal_colour yellow
_exptl_crystal_density_diffrn 2.073
_exptl_crystal_density_method 'not measured'
_exptl_crystal_description plate
_exptl_crystal_F_000 716
_exptl_crystal_size_max 0.08
_exptl_crystal_size_mid 0.04
_exptl_crystal_size_min 0.03
_refine_diff_density_max 0.521
_refine_diff_density_min -0.719
_refine_diff_density_rms 0.111
_refine_ls_extinction_method none
_refine_ls_goodness_of_fit_ref 1.041
_refine_ls_hydrogen_treatment constr
_refine_ls_matrix_type full
_refine_ls_number_parameters 271
_refine_ls_number_reflns 4326
_refine_ls_number_restraints 0
_refine_ls_restrained_S_all 1.041
_refine_ls_R_factor_all 0.0378
_refine_ls_R_factor_gt 0.0265
_refine_ls_shift/su_max 0.001
_refine_ls_shift/su_mean 0.000
_refine_ls_structure_factor_coef Fsqd
_refine_ls_weighting_details 'calc w=1/[\s^2^(Fo^2^)+(0.0240P)^2^+0.2678P] where P=(Fo^2^+2Fc^2^)/3'
_refine_ls_weighting_scheme calc
_refine_ls_wR_factor_gt 0.0548
_refine_ls_wR_factor_ref 0.0583
_reflns_number_gt 3651
_reflns_number_total 4326
_reflns_threshold_expression >2sigma(I)
_cod_data_source_file ic061545isi20060815_104303.cif
_cod_data_source_block compound_9
_cod_database_code 4350593

loop_
_symmetry_equiv_pos_as_xyz
'x, y, z'
'-x, -y, -z'

loop_
_atom_site_label
_atom_site_type_symbol
_atom_site_fract_x
_atom_site_fract_y
_atom_site_fract_z
_atom_site_U_iso_or_equiv
_atom_site_adp_type
_atom_site_occupancy
_atom_site_symmetry_multiplicity
_atom_site_calc_flag
_atom_site_refinement_flags
I1 I 0.64218(3) 1.23370(3) 0.33937(2) 0.03287(9) Uani 1 1 d .
Te1 Te 0.35459(3) 0.96926(3) 0.36129(2) 0.02289(8) Uani 1 1 d .
Te2 Te 0.09634(3) 0.75695(3) 0.40640(2) 0.02805(9) Uani 1 1 d .
P1 P 0.18929(12) 1.03237(10) 0.23649(8) 0.0198(2) Uani 1 1 d .
P2 P -0.05557(12) 0.76225(10) 0.23211(8) 0.0207(2) Uani 1 1 d .
N1 N 0.0276(4) 0.9030(3) 0.1878(3) 0.0237(7) Uani 1 1 d .
C101 C 0.1823(5) 1.1788(4) 0.3072(3) 0.0227(9) Uani 1 1 d .
C102 C 0.2948(5) 1.2784(4) 0.3972(3) 0.0272(9) Uani 1 1 d .
H102 H 0.3793 1.2703 0.4261 0.033 Uiso 1 1 calc R
C103 C 0.2835(5) 1.3904(4) 0.4452(3) 0.0312(10) Uani 1 1 d .
H103 H 0.3606 1.4591 0.5066 0.037 Uiso 1 1 calc R
C104 C 0.1603(6) 1.4019(4) 0.4036(3) 0.0330(11) Uani 1 1 d .
H104 H 0.1526 1.4783 0.4367 0.040 Uiso 1 1 calc R
C105 C 0.0486(5) 1.3027(5) 0.3141(4) 0.0356(11) Uani 1 1 d .
H105 H -0.0359 1.3110 0.2858 0.043 Uiso 1 1 calc R
C106 C 0.0584(5) 1.1911(4) 0.2651(3) 0.0288(9) Uani 1 1 d .
H106 H -0.0187 1.1233 0.2031 0.035 Uiso 1 1 calc R
C111 C 0.2710(4) 1.0849(4) 0.1207(3) 0.0201(8) Uani 1 1 d .
C112 C 0.3427(5) 1.2232(4) 0.1117(3) 0.0311(10) Uani 1 1 d .
H112 H 0.3471 1.2926 0.1663 0.037 Uiso 1 1 calc R
C113 C 0.4081(5) 1.2601(4) 0.0230(3) 0.0345(11) Uani 1 1 d .
H113 H 0.4560 1.3548 0.0164 0.041 Uiso 1 1 calc R
C114 C 0.4037(5) 1.1602(5) -0.0556(3) 0.0353(11) Uani 1 1 d .
H114 H 0.4492 1.1859 -0.1160 0.042 Uiso 1 1 calc R
C115 C 0.3331(5) 1.0225(5) -0.0464(3) 0.0360(11) Uani 1 1 d .
H115 H 0.3306 0.9537 -0.1004 0.043 Uiso 1 1 calc R
C116 C 0.2661(5) 0.9841(4) 0.0406(3) 0.0323(10) Uani 1 1 d .
H116 H 0.2166 0.8891 0.0460 0.039 Uiso 1 1 calc R
C201 C -0.1147(4) 0.6158(4) 0.1197(3) 0.0212(8) Uani 1 1 d .
C202 C -0.1179(5) 0.6357(4) 0.0081(3) 0.0273(9) Uani 1 1 d .
H202 H -0.0871 0.7258 -0.0079 0.033 Uiso 1 1 calc R
C203 C -0.1670(5) 0.5215(5) -0.0788(3) 0.0340(10) Uani 1 1 d .
H203 H -0.1683 0.5341 -0.1544 0.041 Uiso 1 1 calc R
C204 C -0.2137(5) 0.3905(5) -0.0562(4) 0.0337(10) Uani 1 1 d .
H204 H -0.2480 0.3131 -0.1161 0.040 Uiso 1 1 calc R
C205 C -0.2104(5) 0.3721(4) 0.0542(3) 0.0321(10) Uani 1 1 d .
H205 H -0.2434 0.2815 0.0696 0.039 Uiso 1 1 calc R
C206 C -0.1597(5) 0.4839(4) 0.1418(3) 0.0267(9) Uani 1 1 d .
H206 H -0.1556 0.4706 0.2175 0.032 Uiso 1 1 calc R
C211 C -0.2196(5) 0.7458(4) 0.2683(3) 0.0209(8) Uani 1 1 d .
C212 C -0.2133(5) 0.8651(4) 0.3248(3) 0.0276(9) Uani 1 1 d .
H212 H -0.1239 0.9518 0.3424 0.033 Uiso 1 1 calc R
C213 C -0.3355(5) 0.8578(4) 0.3551(3) 0.0305(10) Uani 1 1 d .
H213 H -0.3308 0.9396 0.3916 0.037 Uiso 1 1 calc R
C214 C -0.4643(5) 0.7321(4) 0.3324(3) 0.0301(10) Uani 1 1 d .
H214 H -0.5483 0.7274 0.3536 0.036 Uiso 1 1 calc R
C215 C -0.4723(5) 0.6125(4) 0.2790(3) 0.0298(10) Uani 1 1 d .
H215 H -0.5611 0.5258 0.2643 0.036 Uiso 1 1 calc R
C216 C -0.3496(5) 0.6196(4) 0.2469(3) 0.0269(9) Uani 1 1 d .
H216 H -0.3551 0.5375 0.2102 0.032 Uiso 1 1 calc R

loop_
_atom_site_aniso_label
_atom_site_aniso_U_11
_atom_site_aniso_U_22
_atom_site_aniso_U_33
_atom_site_aniso_U_23
_atom_site_aniso_U_13
_atom_site_aniso_U_12
I1 0.02409(17) 0.03547(18) 0.03658(16) 0.01278(12) 0.00826(13) 0.01171(14)
Te1 0.02424(16) 0.02566(16) 0.02333(13) 0.00617(10) 0.00473(11) 0.01624(13)
Te2 0.02786(17) 0.02658(16) 0.02572(14) 0.01133(11) 0.00368(12) 0.01040(14)
P1 0.0209(6) 0.0191(5) 0.0213(5) 0.0054(4) 0.0050(4) 0.0112(5)
P2 0.0204(6) 0.0193(5) 0.0222(5) 0.0061(4) 0.0050(4) 0.0095(5)
N1 0.023(2) 0.0219(18) 0.0250(16) 0.0115(13) 0.0051(15) 0.0096(17)
C101 0.027(2) 0.020(2) 0.0265(19) 0.0084(16) 0.0131(18) 0.012(2)
C102 0.029(3) 0.027(2) 0.030(2) 0.0078(17) 0.0072(19) 0.016(2)
C103 0.039(3) 0.025(2) 0.032(2) 0.0030(17) 0.015(2) 0.016(2)
C104 0.051(3) 0.030(2) 0.035(2) 0.0105(19) 0.021(2) 0.030(2)
C105 0.038(3) 0.040(3) 0.048(3) 0.017(2) 0.018(2) 0.030(3)
C106 0.028(3) 0.032(2) 0.032(2) 0.0111(18) 0.0071(19) 0.019(2)
C111 0.019(2) 0.021(2) 0.0207(18) 0.0054(15) 0.0005(16) 0.0119(19)
C112 0.037(3) 0.024(2) 0.027(2) 0.0083(17) 0.007(2) 0.010(2)
C113 0.041(3) 0.027(2) 0.031(2) 0.0135(18) 0.010(2) 0.011(2)
C114 0.032(3) 0.046(3) 0.023(2) 0.0122(19) 0.007(2) 0.014(2)
C115 0.043(3) 0.037(3) 0.033(2) 0.0069(19) 0.017(2) 0.021(2)
C116 0.038(3) 0.022(2) 0.034(2) 0.0048(17) 0.013(2) 0.012(2)
C201 0.016(2) 0.023(2) 0.0242(19) 0.0053(16) 0.0054(17) 0.0092(19)
C202 0.027(3) 0.028(2) 0.027(2) 0.0088(17) 0.0097(19) 0.013(2)
C203 0.028(3) 0.048(3) 0.023(2) 0.0041(19) 0.0029(19) 0.018(2)
C204 0.027(3) 0.034(3) 0.040(2) -0.0056(19) 0.007(2) 0.017(2)
C205 0.033(3) 0.023(2) 0.037(2) -0.0003(17) 0.007(2) 0.013(2)
C206 0.029(3) 0.026(2) 0.027(2) 0.0050(16) 0.0090(19) 0.014(2)
C211 0.024(2) 0.023(2) 0.0183(17) 0.0046(15) 0.0047(17) 0.014(2)
C212 0.034(3) 0.023(2) 0.0219(19) 0.0046(16) 0.0067(19) 0.012(2)
C213 0.048(3) 0.030(3) 0.026(2) 0.0058(17) 0.018(2) 0.026(2)
C214 0.032(3) 0.039(3) 0.031(2) 0.0122(19) 0.015(2) 0.024(2)
C215 0.028(3) 0.030(2) 0.034(2) 0.0071(18) 0.012(2) 0.014(2)
C216 0.028(3) 0.028(2) 0.031(2) 0.0047(17) 0.0105(19) 0.017(2)

loop_
_atom_type_symbol
_atom_type_description
_atom_type_scat_dispersion_real
_atom_type_scat_dispersion_imag
_atom_type_scat_source
C C 0.0033 0.0016 'International Tables Vol C Tables 4.2.6.8 and 6.1.1.4'
H H 0.0000 0.0000 'International Tables Vol C Tables 4.2.6.8 and 6.1.1.4'
N N 0.0061 0.0033 'International Tables Vol C Tables 4.2.6.8 and 6.1.1.4'
P P 0.1023 0.0942 'International Tables Vol C Tables 4.2.6.8 and 6.1.1.4'
Te Te -0.5308 1.6751 'International Tables Vol C Tables 4.2.6.8 and 6.1.1.4'
I I -0.4742 1.8119 'International Tables Vol C Tables 4.2.6.8 and 6.1.1.4'

loop_
_geom_angle_atom_site_label_1
_geom_angle_atom_site_label_2
_geom_angle_atom_site_label_3
_geom_angle
P1 Te1 Te2 87.73(4)
P1 Te1 I1 91.73(4)
Te2 Te1 I1 171.970(12)
P2 Te2 Te1 89.95(4)
N1 P1 C111 108.99(18)
N1 P1 C101 110.51(19)
C111 P1 C101 107.24(17)
N1 P1 Te1 111.40(12)
C111 P1 Te1 105.92(13)
C101 P1 Te1 112.54(14)
N1 P2 C211 110.78(17)
N1 P2 C201 109.02(17)
C211 P2 C201 106.87(18)
N1 P2 Te2 112.40(13)
C211 P2 Te2 105.29(12)
C201 P2 Te2 112.30(13)
P1 N1 P2 130.3(2)
C102 C101 C106 120.0(4)
C102 C101 P1 123.0(3)
C106 C101 P1 117.0(3)
C101 C102 C103 119.7(4)
C101 C102 H102 120.1
C103 C102 H102 120.1
C104 C103 C102 120.2(4)
C104 C103 H103 119.9
C102 C103 H103 119.9
C105 C104 C103 119.9(4)
C105 C104 H104 120.0
C103 C104 H104 120.0
C104 C105 C106 120.6(4)
C104 C105 H105 119.7
C106 C105 H105 119.7
C105 C106 C101 119.6(4)
C105 C106 H106 120.2
C101 C106 H106 120.2
C112 C111 C116 119.6(4)
C112 C111 P1 121.6(3)
C116 C111 P1 118.8(3)
C113 C112 C111 119.9(4)
C113 C112 H112 120.0
C111 C112 H112 120.0
C114 C113 C112 120.3(4)
C114 C113 H113 119.8
C112 C113 H113 119.8
C113 C114 C115 119.8(4)
C113 C114 H114 120.1
C115 C114 H114 120.1
C116 C115 C114 120.5(4)
C116 C115 H115 119.8
C114 C115 H115 119.8
C115 C116 C111 119.9(4)
C115 C116 H116 120.1
C111 C116 H116 120.1
C206 C201 C202 119.9(3)
C206 C201 P2 120.8(3)
C202 C201 P2 119.3(3)
C203 C202 C201 119.0(4)
C203 C202 H202 120.5
C201 C202 H202 120.5
C204 C203 C202 120.7(4)
C204 C203 H203 119.6
C202 C203 H203 119.6
C203 C204 C205 119.7(4)
C203 C204 H204 120.1
C205 C204 H204 120.1
C206 C205 C204 120.6(4)
C206 C205 H205 119.7
C204 C205 H205 119.7
C205 C206 C201 120.0(4)
C205 C206 H206 120.0
C201 C206 H206 120.0
C216 C211 C212 118.7(4)
C216 C211 P2 122.8(3)
C212 C211 P2 118.4(3)
C213 C212 C211 120.6(4)
C213 C212 H212 119.7
C211 C212 H212 119.7
C214 C213 C212 120.0(4)
C214 C213 H213 120.0
C212 C213 H213 120.0
C213 C214 C215 120.4(4)
C213 C214 H214 119.8
C215 C214 H214 119.8
C214 C215 C216 119.8(4)
C214 C215 H215 120.1
C216 C215 H215 120.1
C211 C216 C215 120.3(4)
C211 C216 H216 119.8
C215 C216 H216 119.8

loop_
_geom_bond_atom_site_label_1
_geom_bond_atom_site_label_2
_geom_bond_distance
I1 Te1 3.1693(14)
Te1 P1 2.5096(12)
Te1 Te2 2.8460(12)
Te2 P2 2.4574(13)
P1 N1 1.586(4)
P1 C111 1.799(4)
P1 C101 1.810(4)
P2 N1 1.601(3)
P2 C211 1.801(4)
P2 C201 1.803(4)
C101 C102 1.385(6)
C101 C106 1.395(6)
C102 C103 1.391(5)
C102 H102 0.9500
C103 C104 1.382(6)
C103 H103 0.9500
C104 C105 1.378(7)
C104 H104 0.9500
C105 C106 1.383(5)
C105 H105 0.9500
C106 H106 0.9500
C111 C112 1.387(6)
C111 C116 1.392(5)
C112 C113 1.385(6)
C112 H112 0.9500
C113 C114 1.378(6)
C113 H113 0.9500
C114 C115 1.381(6)
C114 H114 0.9500
C115 C116 1.379(6)
C115 H115 0.9500
C116 H116 0.9500
C201 C206 1.386(5)
C201 C202 1.403(5)
C202 C203 1.394(6)
C202 H202 0.9500
C203 C204 1.376(6)
C203 H203 0.9500
C204 C205 1.385(6)
C204 H204 0.9500
C205 C206 1.379(5)
C205 H205 0.9500
C206 H206 0.9500
C211 C216 1.386(6)
C211 C212 1.404(5)
C212 C213 1.378(6)
C212 H212 0.9500
C213 C214 1.376(6)
C213 H213 0.9500
C214 C215 1.383(5)
C214 H214 0.9500
C215 C216 1.394(6)
C215 H215 0.9500
C216 H216 0.9500

loop_
_geom_torsion_atom_site_label_1
_geom_torsion_atom_site_label_2
_geom_torsion_atom_site_label_3
_geom_torsion_atom_site_label_4
_geom_torsion
P1 Te1 Te2 P2 21.16(3)
I1 Te1 Te2 P2 107.45(9)
Te2 Te1 P1 N1 -26.38(13)
I1 Te1 P1 N1 161.63(13)
Te2 Te1 P1 C111 -144.76(13)
I1 Te1 P1 C111 43.26(13)
Te2 Te1 P1 C101 98.37(14)
I1 Te1 P1 C101 -73.61(14)
Te1 Te2 P2 N1 -19.04(13)
Te1 Te2 P2 C211 -139.73(13)
Te1 Te2 P2 C201 104.33(14)
C111 P1 N1 P2 137.0(2)
C101 P1 N1 P2 -105.4(3)
Te1 P1 N1 P2 20.5(3)
C211 P2 N1 P1 119.4(3)
C201 P2 N1 P1 -123.3(3)
Te2 P2 N1 P1 1.9(3)
N1 P1 C101 C102 150.1(3)
C111 P1 C101 C102 -91.2(3)
Te1 P1 C101 C102 24.9(4)
N1 P1 C101 C106 -31.7(3)
C111 P1 C101 C106 86.9(3)
Te1 P1 C101 C106 -157.0(3)
C106 C101 C102 C103 0.0(6)
P1 C101 C102 C103 178.1(3)
C101 C102 C103 C104 0.3(6)
C102 C103 C104 C105 -0.3(6)
C103 C104 C105 C106 0.0(6)
C104 C105 C106 C101 0.3(6)
C102 C101 C106 C105 -0.3(6)
P1 C101 C106 C105 -178.5(3)
N1 P1 C111 C112 132.9(3)
C101 P1 C111 C112 13.3(4)
Te1 P1 C111 C112 -107.1(3)
N1 P1 C111 C116 -49.4(4)
C101 P1 C111 C116 -169.1(3)
Te1 P1 C111 C116 70.6(3)
C116 C111 C112 C113 0.5(6)
P1 C111 C112 C113 178.1(3)
C111 C112 C113 C114 -0.8(7)
C112 C113 C114 C115 0.4(7)
C113 C114 C115 C116 0.4(7)
C114 C115 C116 C111 -0.7(7)
C112 C111 C116 C115 0.3(7)
P1 C111 C116 C115 -177.4(4)
N1 P2 C201 C206 165.5(3)
C211 P2 C201 C206 -74.7(4)
Te2 P2 C201 C206 40.3(4)
N1 P2 C201 C202 -15.8(4)
C211 P2 C201 C202 104.0(3)
Te2 P2 C201 C202 -141.0(3)
C206 C201 C202 C203 0.1(6)
P2 C201 C202 C203 -178.5(3)
C201 C202 C203 C204 0.9(7)
C202 C203 C204 C205 -0.7(7)
C203 C204 C205 C206 -0.5(7)
C204 C205 C206 C201 1.5(7)
C202 C201 C206 C205 -1.3(6)
P2 C201 C206 C205 177.3(3)
N1 P2 C211 C216 142.1(3)
C201 P2 C211 C216 23.5(4)
Te2 P2 C211 C216 -96.1(3)
N1 P2 C211 C212 -40.6(3)
C201 P2 C211 C212 -159.2(3)
Te2 P2 C211 C212 81.2(3)
C216 C211 C212 C213 -2.1(6)
P2 C211 C212 C213 -179.5(3)
C211 C212 C213 C214 1.6(6)
C212 C213 C214 C215 -0.2(6)
C213 C214 C215 C216 -0.7(6)
C212 C211 C216 C215 1.3(6)
P2 C211 C216 C215 178.6(3)
C214 C215 C216 C211 0.1(6)
